data_9014647
loop_
_publ_author_name
'Kampf, A. R.'
'Mills, S. J.'
'Housley, R. M.'
'Marty, J.'
'Thorne, B.'

_publ_section_title
;
 Lead-tellurium oxysalts from Otto Mountain near Baker, California: IV.
 Markcooperite, Pb(UO2)Te6+O6, the first natural uranyl tellurate
;
_journal_name_full 'American Mineralogist'
_journal_page_first 1554
_journal_page_last 1559
_journal_paper_doi 10.2138/am.2010.3513
_journal_volume 95
_journal_year 2010
_chemical_compound_source 'Otto Mountain, Baker, California'
_chemical_formula_sum 'O8 Pb2 Te1.25 U0.75'
_chemical_name_mineral Markcooperite
_space_group_IT_number 14
_symmetry_space_group_name_Hall '-P 2ybc'
_symmetry_space_group_name_H-M 'P 1 21/c 1'
_cell_angle_alpha 90
_cell_angle_beta 90.833
_cell_angle_gamma 90
_cell_length_a 5.722
_cell_length_b 7.7478
_cell_length_c 7.889
_cell_formula_units_Z 2
_cell_volume 349.705
_database_code_amcsd 0017720
_exptl_crystal_density_diffrn 8.361
_cod_original_formula_sum 'Pb2 U.75 Te1.25 O8'
_cod_database_code 9014647

loop_
_space_group_symop_operation_xyz
x,y,z
x,1/2-y,1/2+z
-x,1/2+y,1/2-z
-x,-y,-z

loop_
_atom_site_aniso_label
_atom_site_aniso_U_11
_atom_site_aniso_U_22
_atom_site_aniso_U_33
_atom_site_aniso_U_12
_atom_site_aniso_U_13
_atom_site_aniso_U_23
Pb 0.04400 0.05100 0.06400 -0.00300 -0.00300 0.00200
U1 0.03500 0.03900 0.04200 0.00300 0.00300 0.00200
Te1 0.03500 0.03900 0.04200 0.00300 0.00300 0.00200
Te2 0.02900 0.03400 0.03900 -0.00300 -0.00100 0.00200
O1 0.05000 0.05000 0.07000 0.01000 -0.03000 0.01000
O2 0.06000 0.02000 0.03000 0.00000 -0.02000 0.00000
O3 0.02000 0.05000 0.06000 0.00000 0.00000 0.03000
O4 0.03000 0.02000 0.07000 0.00000 -0.01000 0.01000

loop_
_atom_site_label
_atom_site_fract_x
_atom_site_fract_y
_atom_site_fract_z
_atom_site_occupancy
_atom_site_U_iso_or_equiv
Pb 0.49720 0.16890 0.69190 1.00000 0.05310
U1 0.00000 0.00000 0.00000 0.75000 0.03860
Te1 0.00000 0.00000 0.00000 0.25000 0.03860
Te2 0.00000 0.50000 0.00000 1.00000 0.03390
O1 0.69900 -0.06800 -0.06100 1.00000 0.05400
O2 -0.13700 0.23400 0.50500 1.00000 0.03800
O3 0.29500 0.08500 0.42900 1.00000 0.04500
O4 -0.11400 0.53200 -0.23700 1.00000 0.04000

loop_
_cod_related_entry_id
_cod_related_entry_database
_cod_related_entry_code
1 AMCSD 0017720
